data_2204735
loop_
_publ_author_name
'You, Zhong-Lu'
'Zhu, Hai-Liang'
'Liu, Wei-Sheng'

_publ_section_title
;A linear trinuclear Co^II^--Co^II^--Co^II^ complex with \m-acetate bridges:
 di-\m-acetato-bis[\m-<i>N,N</i>'-bis(salicylidene)-1,4-butanediaminato]tricobalt(II)
;
_journal_issue 12
_journal_name_full 'Acta Crystallographica Section E'
_journal_page_first m1900
_journal_page_last m1902
_journal_paper_doi 10.1107/S1600536804029605
_journal_volume 60
_journal_year 2004
_chemical_formula_iupac '[Co3 (C18 H18 N2 O2)2 (C2 H3 O2)2]'
_chemical_formula_moiety 'C40 H42 Co3 N4 O8'
_chemical_formula_sum 'C40 H42 Co3 N4 O8'
_chemical_formula_weight 883.57
_chemical_name_systematic
;
di-\m-acetato-1:2\k^2^O:O';2:3\k^2^O:O'-bis{2,2'-[1,4-
butanediylbis(nitrilomethylidyne)]diphenolato}-
1:2\k^6^O,N,N,O':O,O';2,3\k^6^O,O':O,N,N,O'-tricobalt(II)
;
_space_group_IT_number 14
_symmetry_cell_setting monoclinic
_symmetry_space_group_name_Hall '-P 2ybc'
_symmetry_space_group_name_H-M 'P 1 21/c 1'
_atom_sites_solution_hydrogens geom
_atom_sites_solution_primary direct
_atom_sites_solution_secondary difmap
_audit_creation_method SHELXL-97
_cell_angle_alpha 90.00
_cell_angle_beta 95.314(18)
_cell_angle_gamma 90.00
_cell_formula_units_Z 2
_cell_length_a 9.193(9)
_cell_length_b 16.726(17)
_cell_length_c 12.729(13)
_cell_measurement_reflns_used 2101
_cell_measurement_temperature 298(2)
_cell_measurement_theta_max 22.739
_cell_measurement_theta_min 2.537
_cell_volume 1949(3)
_computing_cell_refinement SMART
_computing_data_collection 'SMART (Bruker, 1998)'
_computing_data_reduction 'SAINT (Bruker, 1998)'
_computing_molecular_graphics 'SHELXTL (Sheldrick, 1997b)'
_computing_publication_material SHELXTL
_computing_structure_refinement 'SHELXL97 (Sheldrick, 1997a)'
_computing_structure_solution 'SHELXS97 (Sheldrick, 1997a)'
_diffrn_ambient_temperature 298(2)
_diffrn_measured_fraction_theta_full 0.977
_diffrn_measured_fraction_theta_max 0.977
_diffrn_measurement_device_type 'Bruker SMART CCD area-detector'
_diffrn_measurement_method \w
_diffrn_radiation_monochromator graphite
_diffrn_radiation_source 'fine-focus sealed tube'
_diffrn_radiation_type MoK\a
_diffrn_radiation_wavelength 0.71073
_diffrn_reflns_av_R_equivalents 0.1372
_diffrn_reflns_av_sigmaI/netI 0.1193
_diffrn_reflns_limit_h_max 10
_diffrn_reflns_limit_h_min -9
_diffrn_reflns_limit_k_max 17
_diffrn_reflns_limit_k_min -19
_diffrn_reflns_limit_l_max 14
_diffrn_reflns_limit_l_min -15
_diffrn_reflns_number 9778
_diffrn_reflns_theta_full 25.02
_diffrn_reflns_theta_max 25.02
_diffrn_reflns_theta_min 2.54
_diffrn_standards_decay_% 0
_diffrn_standards_interval_count 0
_diffrn_standards_interval_time 0
_diffrn_standards_number 0
_exptl_absorpt_coefficient_mu 1.319
_exptl_absorpt_correction_T_max 0.745
_exptl_absorpt_correction_T_min 0.621
_exptl_absorpt_correction_type multi-scan
_exptl_absorpt_process_details '(SADABS; Sheldrick, 1996)'
_exptl_crystal_colour red
_exptl_crystal_density_diffrn 1.506
_exptl_crystal_density_method 'not measured'
_exptl_crystal_description block
_exptl_crystal_F_000 910
_exptl_crystal_size_max 0.38
_exptl_crystal_size_mid 0.32
_exptl_crystal_size_min 0.22
_refine_diff_density_max 1.041
_refine_diff_density_min -0.694
_refine_ls_extinction_method none
_refine_ls_goodness_of_fit_ref 0.909
_refine_ls_hydrogen_treatment constr
_refine_ls_matrix_type full
_refine_ls_number_parameters 251
_refine_ls_number_reflns 3360
_refine_ls_number_restraints 0
_refine_ls_restrained_S_all 0.909
_refine_ls_R_factor_all 0.1097
_refine_ls_R_factor_gt 0.0695
_refine_ls_shift/su_max 0.000
_refine_ls_shift/su_mean 0.000
_refine_ls_structure_factor_coef Fsqd
_refine_ls_weighting_details 'calc w = 1/[\s^2^(Fo^2^)+(0.0878P)^2^] where P = (Fo^2^+2Fc^2^)/3'
_refine_ls_weighting_scheme calc
_refine_ls_wR_factor_gt 0.1516
_refine_ls_wR_factor_ref 0.1710
_reflns_number_gt 1992
_reflns_number_total 3360
_reflns_threshold_expression I>2\s(I)
_cod_data_source_file lh6297.cif
_cod_data_source_block I
_cod_depositor_comments
;
The following automatic conversions were performed:
'_symmetry_cell_setting' value 'Monoclinic' changed to 'monoclinic'
according to '/home/saulius/struct/CIF-dictionaries/cif_core.dic'
dictionary named 'cif_core.dic' version 2.4.1 from 2010-06-29.

Automatic conversion script
Id: cif_fix_enum 1527 2010-12-29 10:47:43Z saulius 

The following automatic conversions were performed:

'_symmetry_cell_setting' value 'Monoclinic' changed to 'monoclinic'
according to /home/saulius/struct/CIF-dictionaries/cif_core.dic
dictionary named 'cif_core.dic' version 2.4.1 from 2010-06-29.

Automatic conversion script
Id: cif_fix_values 1715 2011-07-08 13:25:40Z adriana 
;
_cod_original_sg_symbol_H-M 'P 21/c'
_cod_database_code 2204735
_cod_database_fobs_code 2204735

loop_
_symmetry_equiv_pos_as_xyz
'x, y, z'
'-x, y+1/2, -z+1/2'
'-x, -y, -z'
'x, -y-1/2, z-1/2'

loop_
_atom_site_label
_atom_site_fract_x
_atom_site_fract_y
_atom_site_fract_z
_atom_site_U_iso_or_equiv
_atom_site_adp_type
_atom_site_calc_flag
_atom_site_refinement_flags
_atom_site_occupancy
_atom_site_type_symbol
Co1 0.29424(8) 0.13802(5) 0.91226(6) 0.0451(3) Uani d . 1 Co
Co2 0.5000 0.0000 1.0000 0.0421(3) Uani d S 1 Co
N1 0.0665(5) 0.1565(3) 0.9367(4) 0.0417(11) Uani d . 1 N
N2 0.2732(5) 0.1890(3) 0.7536(4) 0.0446(11) Uani d . 1 N
O1 0.2971(4) 0.0550(2) 1.0367(3) 0.0380(9) Uani d . 1 O
O2 0.4074(4) 0.0459(2) 0.8445(3) 0.0385(9) Uani d . 1 O
O3 0.4449(4) 0.2153(2) 0.9920(3) 0.0503(10) Uani d . 1 O
O4 0.6056(4) 0.1167(2) 1.0270(3) 0.0443(9) Uani d . 1 O
C1 -0.0013(6) 0.1209(3) 1.0048(4) 0.0361(12) Uani d . 1 C
H1 -0.1018 0.1292 0.9996 0.043 Uiso calc R 1 H
C2 0.0553(5) 0.0690(3) 1.0896(4) 0.0344(12) Uani d . 1 C
C3 0.2005(5) 0.0375(3) 1.0997(4) 0.0335(12) Uani d . 1 C
C4 0.2332(6) -0.0153(3) 1.1855(4) 0.0437(14) Uani d . 1 C
H4 0.3251 -0.0390 1.1941 0.052 Uiso calc R 1 H
C5 0.1352(7) -0.0326(4) 1.2558(5) 0.0558(17) Uani d . 1 C
H5 0.1624 -0.0666 1.3120 0.067 Uiso calc R 1 H
C6 -0.0052(6) -0.0005(4) 1.2456(5) 0.0510(15) Uani d . 1 C
H6 -0.0712 -0.0117 1.2948 0.061 Uiso calc R 1 H
C7 -0.0418(6) 0.0467(3) 1.1633(5) 0.0436(14) Uani d . 1 C
H7 -0.1370 0.0659 1.1540 0.052 Uiso calc R 1 H
C8 -0.0207(6) 0.2057(4) 0.8581(5) 0.0532(16) Uani d . 1 C
H8A -0.1225 0.2025 0.8719 0.064 Uiso calc R 1 H
H8B -0.0124 0.1833 0.7886 0.064 Uiso calc R 1 H
C9 0.0236(7) 0.2922(4) 0.8572(6) 0.0601(17) Uani d . 1 C
H9A -0.0421 0.3197 0.8052 0.072 Uiso calc R 1 H
H9B 0.0089 0.3149 0.9255 0.072 Uiso calc R 1 H
C10 0.1773(7) 0.3101(4) 0.8340(5) 0.0554(17) Uani d . 1 C
H10A 0.1871 0.3676 0.8284 0.066 Uiso calc R 1 H
H10B 0.2422 0.2930 0.8943 0.066 Uiso calc R 1 H
C11 0.2288(7) 0.2741(3) 0.7394(5) 0.0562(16) Uani d . 1 C
H11A 0.3114 0.3046 0.7192 0.067 Uiso calc R 1 H
H11B 0.1517 0.2776 0.6822 0.067 Uiso calc R 1 H
C12 0.2887(6) 0.1493(4) 0.6710(5) 0.0458(14) Uani d . 1 C
H12 0.2690 0.1766 0.6077 0.055 Uiso calc R 1 H
C13 0.3332(6) 0.0666(4) 0.6625(4) 0.0404(13) Uani d . 1 C
C14 0.3888(5) 0.0185(3) 0.7481(4) 0.0348(12) Uani d . 1 C
C15 0.4265(6) -0.0602(3) 0.7244(4) 0.0459(14) Uani d . 1 C
H15 0.4660 -0.0929 0.7789 0.055 Uiso calc R 1 H
C16 0.4079(8) -0.0906(4) 0.6265(5) 0.0638(18) Uani d . 1 C
H16 0.4347 -0.1432 0.6148 0.077 Uiso calc R 1 H
C17 0.3504(9) -0.0452(5) 0.5439(5) 0.081(2) Uani d . 1 C
H17 0.3357 -0.0669 0.4765 0.097 Uiso calc R 1 H
C18 0.3148(8) 0.0319(4) 0.5614(5) 0.068(2) Uani d . 1 C
H18 0.2770 0.0629 0.5047 0.082 Uiso calc R 1 H
C19 0.5638(6) 0.1876(3) 1.0345(4) 0.0436(14) Uani d . 1 C
C20 0.6621(7) 0.2446(4) 1.0989(5) 0.069(2) Uani d . 1 C
H20A 0.7194 0.2156 1.1531 0.104 Uiso calc R 1 H
H20B 0.6039 0.2839 1.1306 0.104 Uiso calc R 1 H
H20C 0.7258 0.2707 1.0540 0.104 Uiso calc R 1 H

loop_
_atom_site_aniso_label
_atom_site_aniso_U_11
_atom_site_aniso_U_22
_atom_site_aniso_U_33
_atom_site_aniso_U_12
_atom_site_aniso_U_13
_atom_site_aniso_U_23
Co1 0.0472(5) 0.0356(5) 0.0515(5) 0.0088(3) -0.0018(3) 0.0046(3)
Co2 0.0407(6) 0.0336(6) 0.0507(7) 0.0081(5) -0.0025(5) 0.0028(5)
N1 0.037(3) 0.026(2) 0.060(3) 0.006(2) -0.009(2) 0.000(2)
N2 0.050(3) 0.033(3) 0.050(3) 0.007(2) -0.005(2) 0.017(2)
O1 0.032(2) 0.035(2) 0.048(2) 0.0109(16) 0.0062(16) 0.0106(16)
O2 0.042(2) 0.033(2) 0.039(2) 0.0135(16) -0.0043(15) 0.0024(16)
O3 0.042(2) 0.037(2) 0.069(3) 0.0049(18) -0.0142(19) 0.0033(19)
O4 0.039(2) 0.032(2) 0.060(2) 0.0034(17) -0.0017(17) -0.0039(17)
C1 0.030(3) 0.026(3) 0.051(3) 0.002(2) -0.001(2) -0.007(2)
C2 0.031(3) 0.029(3) 0.043(3) -0.006(2) 0.000(2) -0.013(2)
C3 0.033(3) 0.023(3) 0.043(3) -0.002(2) -0.003(2) -0.007(2)
C4 0.034(3) 0.041(3) 0.053(4) -0.005(3) -0.007(3) 0.004(3)
C5 0.062(4) 0.050(4) 0.053(4) -0.022(3) -0.011(3) 0.014(3)
C6 0.042(3) 0.058(4) 0.055(4) -0.016(3) 0.016(3) -0.005(3)
C7 0.034(3) 0.039(3) 0.058(4) -0.003(2) 0.001(3) -0.013(3)
C8 0.043(3) 0.047(4) 0.067(4) 0.009(3) -0.010(3) 0.017(3)
C9 0.059(4) 0.037(4) 0.081(5) 0.012(3) -0.008(3) 0.013(3)
C10 0.070(5) 0.024(3) 0.068(4) 0.010(3) -0.013(3) 0.005(3)
C11 0.073(4) 0.032(3) 0.063(4) 0.011(3) 0.002(3) 0.019(3)
C12 0.052(4) 0.043(4) 0.041(3) 0.002(3) -0.002(3) 0.017(3)
C13 0.041(3) 0.048(4) 0.033(3) 0.002(3) 0.006(2) 0.002(2)
C14 0.024(3) 0.035(3) 0.044(3) 0.000(2) -0.001(2) -0.003(2)
C15 0.053(4) 0.036(3) 0.046(3) 0.008(3) -0.005(3) 0.001(3)
C16 0.085(5) 0.049(4) 0.055(4) 0.010(4) -0.007(3) -0.014(3)
C17 0.118(6) 0.074(6) 0.047(4) 0.012(5) -0.006(4) -0.022(4)
C18 0.095(5) 0.064(5) 0.044(4) 0.014(4) -0.005(3) 0.002(3)
C19 0.041(3) 0.037(4) 0.052(3) -0.006(3) -0.002(3) -0.001(3)
C20 0.072(5) 0.039(4) 0.090(5) -0.002(3) -0.028(4) -0.003(3)

loop_
_atom_type_symbol
_atom_type_description
_atom_type_scat_dispersion_real
_atom_type_scat_dispersion_imag
_atom_type_scat_source
C C 0.0033 0.0016 'International Tables Vol C Tables 4.2.6.8 and 6.1.1.4'
H H 0.0000 0.0000 'International Tables Vol C Tables 4.2.6.8 and 6.1.1.4'
N N 0.0061 0.0033 'International Tables Vol C Tables 4.2.6.8 and 6.1.1.4'
O O 0.0106 0.0060 'International Tables Vol C Tables 4.2.6.8 and 6.1.1.4'
Co Co 0.3494 0.9721 'International Tables Vol C Tables 4.2.6.8 and 6.1.1.4'

loop_
_geom_angle_atom_site_label_1
_geom_angle_atom_site_label_2
_geom_angle_atom_site_label_3
_geom_angle_site_symmetry_1
_geom_angle_site_symmetry_3
_geom_angle
_geom_angle_publ_flag
O3 Co1 O2 . . 108.87(16) y
O3 Co1 O1 . . 94.64(16) y
O2 Co1 O1 . . 81.51(15) y
O3 Co1 N1 . . 116.64(17) y
O2 Co1 N1 . . 133.56(16) y
O1 Co1 N1 . . 86.05(15) y
O3 Co1 N2 . . 101.88(18) y
O2 Co1 N2 . . 84.91(17) y
O1 Co1 N2 . . 161.32(17) y
N1 Co1 N2 . . 94.17(17) y
O1 Co2 O1 . 3_657 180.0 y
O1 Co2 O4 . . 88.04(15) y
O1 Co2 O4 3_657 . 91.96(15) y
O1 Co2 O4 . 3_657 91.96(15) ?
O1 Co2 O4 3_657 3_657 88.04(15) ?
O4 Co2 O4 . 3_657 180.0 y
O1 Co2 O2 . . 77.22(13) y
O1 Co2 O2 3_657 . 102.78(13) y
O4 Co2 O2 . . 87.67(14) y
O4 Co2 O2 3_657 . 92.33(14) y
O1 Co2 O2 . 3_657 102.78(13) ?
O1 Co2 O2 3_657 3_657 77.22(13) ?
O4 Co2 O2 . 3_657 92.33(14) ?
O4 Co2 O2 3_657 3_657 87.67(14) ?
O2 Co2 O2 . 3_657 180.0 y
C1 N1 C8 . . 117.2(5) ?
C1 N1 Co1 . . 125.1(4) ?
C8 N1 Co1 . . 117.0(4) ?
C12 N2 C11 . . 117.0(5) ?
C12 N2 Co1 . . 123.8(4) ?
C11 N2 Co1 . . 119.1(4) ?
C3 O1 Co1 . . 131.3(3) ?
C3 O1 Co2 . . 134.1(3) ?
Co1 O1 Co2 . . 93.94(14) ?
C14 O2 Co1 . . 128.3(3) ?
C14 O2 Co2 . . 136.3(3) ?
Co1 O2 Co2 . . 92.96(15) ?
C19 O3 Co1 . . 119.4(4) ?
C19 O4 Co2 . . 136.0(3) ?
N1 C1 C2 . . 129.0(5) ?
N1 C1 H1 . . 115.5 ?
C2 C1 H1 . . 115.5 ?
C7 C2 C3 . . 119.2(5) ?
C7 C2 C1 . . 116.9(5) ?
C3 C2 C1 . . 123.9(5) ?
O1 C3 C4 . . 121.0(5) ?
O1 C3 C2 . . 123.6(5) ?
C4 C3 C2 . . 115.4(5) ?
C5 C4 C3 . . 122.3(5) ?
C5 C4 H4 . . 118.9 ?
C3 C4 H4 . . 118.9 ?
C4 C5 C6 . . 121.5(6) ?
C4 C5 H5 . . 119.2 ?
C6 C5 H5 . . 119.2 ?
C7 C6 C5 . . 117.8(5) ?
C7 C6 H6 . . 121.1 ?
C5 C6 H6 . . 121.1 ?
C6 C7 C2 . . 123.7(5) ?
C6 C7 H7 . . 118.2 ?
C2 C7 H7 . . 118.2 ?
N1 C8 C9 . . 114.3(5) ?
N1 C8 H8A . . 108.7 ?
C9 C8 H8A . . 108.7 ?
N1 C8 H8B . . 108.7 ?
C9 C8 H8B . . 108.7 ?
H8A C8 H8B . . 107.6 ?
C10 C9 C8 . . 117.0(5) ?
C10 C9 H9A . . 108.0 ?
C8 C9 H9A . . 108.0 ?
C10 C9 H9B . . 108.0 ?
C8 C9 H9B . . 108.0 ?
H9A C9 H9B . . 107.3 ?
C11 C10 C9 . . 117.5(6) ?
C11 C10 H10A . . 107.9 ?
C9 C10 H10A . . 107.9 ?
C11 C10 H10B . . 107.9 ?
C9 C10 H10B . . 107.9 ?
H10A C10 H10B . . 107.2 ?
C10 C11 N2 . . 113.6(5) ?
C10 C11 H11A . . 108.9 ?
N2 C11 H11A . . 108.9 ?
C10 C11 H11B . . 108.9 ?
N2 C11 H11B . . 108.9 ?
H11A C11 H11B . . 107.7 ?
N2 C12 C13 . . 128.3(5) ?
N2 C12 H12 . . 115.9 ?
C13 C12 H12 . . 115.9 ?
C18 C13 C14 . . 118.3(5) ?
C18 C13 C12 . . 116.9(5) ?
C14 C13 C12 . . 124.8(5) ?
O2 C14 C15 . . 121.2(5) ?
O2 C14 C13 . . 122.1(5) ?
C15 C14 C13 . . 116.7(5) ?
C16 C15 C14 . . 122.9(5) ?
C16 C15 H15 . . 118.6 ?
C14 C15 H15 . . 118.6 ?
C15 C16 C17 . . 120.8(6) ?
C15 C16 H16 . . 119.6 ?
C17 C16 H16 . . 119.6 ?
C18 C17 C16 . . 119.1(6) ?
C18 C17 H17 . . 120.5 ?
C16 C17 H17 . . 120.5 ?
C17 C18 C13 . . 122.2(6) ?
C17 C18 H18 . . 118.9 ?
C13 C18 H18 . . 118.9 ?
O4 C19 O3 . . 125.0(5) ?
O4 C19 C20 . . 117.9(5) ?
O3 C19 C20 . . 117.0(5) ?
C19 C20 H20A . . 109.5 ?
C19 C20 H20B . . 109.5 ?
H20A C20 H20B . . 109.5 ?
C19 C20 H20C . . 109.5 ?
H20A C20 H20C . . 109.5 ?
H20B C20 H20C . . 109.5 ?

loop_
_geom_bond_atom_site_label_1
_geom_bond_atom_site_label_2
_geom_bond_site_symmetry_2
_geom_bond_distance
_geom_bond_publ_flag
Co1 O3 . 2.088(4) y
Co1 O2 . 2.090(4) y
Co1 O1 . 2.104(4) y
Co1 N1 . 2.167(5) y
Co1 N2 . 2.184(5) y
Co2 O1 . 2.170(4) y
Co2 O1 3_657 2.170(4) ?
Co2 O4 . 2.193(4) y
Co2 O4 3_657 2.193(4) ?
Co2 O2 . 2.218(4) y
Co2 O2 3_657 2.218(4) ?
N1 C1 . 1.264(7) ?
N1 C8 . 1.474(7) ?
N2 C12 . 1.262(7) ?
N2 C11 . 1.487(7) ?
O1 C3 . 1.284(6) ?
O2 C14 . 1.307(6) ?
O3 C19 . 1.262(6) ?
O4 C19 . 1.253(7) ?
C1 C2 . 1.444(7) ?
C1 H1 . 0.9300 ?
C2 C7 . 1.404(7) ?
C2 C3 . 1.430(7) ?
C3 C4 . 1.415(7) ?
C4 C5 . 1.359(8) ?
C4 H4 . 0.9300 ?
C5 C6 . 1.392(9) ?
C5 H5 . 0.9300 ?
C6 C7 . 1.331(8) ?
C6 H6 . 0.9300 ?
C7 H7 . 0.9300 ?
C8 C9 . 1.503(9) ?
C8 H8A . 0.9700 ?
C8 H8B . 0.9700 ?
C9 C10 . 1.500(9) ?
C9 H9A . 0.9700 ?
C9 H9B . 0.9700 ?
C10 C11 . 1.464(9) ?
C10 H10A . 0.9700 ?
C10 H10B . 0.9700 ?
C11 H11A . 0.9700 ?
C11 H11B . 0.9700 ?
C12 C13 . 1.449(8) ?
C12 H12 . 0.9300 ?
C13 C18 . 1.408(8) ?
C13 C14 . 1.412(7) ?
C14 C15 . 1.402(8) ?
C15 C16 . 1.342(8) ?
C15 H15 . 0.9300 ?
C16 C17 . 1.363(9) ?
C16 H16 . 0.9300 ?
C17 C18 . 1.354(10) ?
C17 H17 . 0.9300 ?
C18 H18 . 0.9300 ?
C19 C20 . 1.503(8) ?
C20 H20A . 0.9600 ?
C20 H20B . 0.9600 ?
C20 H20C . 0.9600 ?
